data_4115081
loop_
_publ_author_name
'Masami Kamigaito'
'Yasuhiro Watanabe'
'Tsuyoshi Ando'
'Mitsuo Sawamoto'

_publ_section_title
;
 A New Ruthenium Complex with an Electron-Donating Aminoindenyl Ligand for
 Fast Metal-Mediated Living Radical Polymerizations
;
_journal_name_full 'Journal of the American Chemical Society'
_journal_page_first 9994
_journal_page_last 9995
_journal_paper_doi 10.1021/ja0270470
_journal_volume 124
_journal_year 2002
_chemical_formula_sum 'C47 H42 Cl N P2 Ru'
_chemical_formula_weight 819.28
_chemical_name_systematic
; 
 ? 
;
_space_group_IT_number 2
_symmetry_cell_setting triclinic
_symmetry_space_group_name_Hall '-P 1'
_symmetry_space_group_name_H-M 'P -1'
_atom_sites_solution_hydrogens geom
_atom_sites_solution_primary direct
_atom_sites_solution_secondary difmap
_audit_creation_method SHELXL-97
_cell_angle_alpha 88.9910(10)
_cell_angle_beta 75.3150(10)
_cell_angle_gamma 70.1200(10)
_cell_formula_units_Z 2
_cell_length_a 10.0011(4)
_cell_length_b 12.5728(5)
_cell_length_c 17.8807(8)
_cell_measurement_temperature 293(2)
_cell_volume 2039.48(15)
_computing_cell_refinement 'Bruker SMART'
_computing_data_collection 'Bruker SMART'
_computing_data_reduction 'Bruker SHELXTL'
_computing_molecular_graphics 'Bruker SHELXTL'
_computing_publication_material 'Bruker SHELXTL'
_computing_structure_refinement 'SHELXL-97 (Sheldrick, 1997)'
_computing_structure_solution 'SHELXS-97 (Sheldrick, 1990)'
_diffrn_ambient_temperature 293(2)
_diffrn_measured_fraction_theta_full 0.888
_diffrn_measured_fraction_theta_max 0.888
_diffrn_measurement_device_type 'CCD area detector'
_diffrn_measurement_method 'phi and omega scans'
_diffrn_radiation_monochromator graphite
_diffrn_radiation_source 'fine-focus sealed tube'
_diffrn_radiation_type MoK\a
_diffrn_radiation_wavelength 0.71073
_diffrn_reflns_av_R_equivalents 0.0173
_diffrn_reflns_av_sigmaI/netI 0.0317
_diffrn_reflns_limit_h_max 9
_diffrn_reflns_limit_h_min -14
_diffrn_reflns_limit_k_max 17
_diffrn_reflns_limit_k_min -17
_diffrn_reflns_limit_l_max 20
_diffrn_reflns_limit_l_min -24
_diffrn_reflns_number 16868
_diffrn_reflns_theta_full 30.80
_diffrn_reflns_theta_max 30.80
_diffrn_reflns_theta_min 1.18
_exptl_absorpt_coefficient_mu 0.561
_exptl_absorpt_correction_type none
_exptl_crystal_density_diffrn 1.334
_exptl_crystal_F_000 844
_refine_diff_density_max 0.753
_refine_diff_density_min -0.431
_refine_diff_density_rms 0.074
_refine_ls_extinction_method none
_refine_ls_goodness_of_fit_ref 1.035
_refine_ls_hydrogen_treatment mixed
_refine_ls_matrix_type full
_refine_ls_number_parameters 498
_refine_ls_number_reflns 11362
_refine_ls_number_restraints 0
_refine_ls_restrained_S_all 1.035
_refine_ls_R_factor_all 0.0325
_refine_ls_R_factor_gt 0.0285
_refine_ls_shift/su_max 0.002
_refine_ls_shift/su_mean 0.000
_refine_ls_structure_factor_coef Fsqd
_refine_ls_weighting_details 'calc w=1/[\s^2^(Fo^2^)+(0.0486P)^2^+0.0000P] where P=(Fo^2^+2Fc^2^)/3'
_refine_ls_weighting_scheme calc
_refine_ls_wR_factor_gt 0.0746
_refine_ls_wR_factor_ref 0.0793
_reflns_number_gt 10036
_reflns_number_total 11362
_reflns_threshold_expression >2sigma(I)
_cod_data_source_file ja0270470_s2_2.cif
_cod_data_source_block 2
_cod_database_code 4115081

loop_
_symmetry_equiv_pos_as_xyz
'x, y, z'
'-x, -y, -z'

loop_
_atom_site_label
_atom_site_type_symbol
_atom_site_fract_x
_atom_site_fract_y
_atom_site_fract_z
_atom_site_U_iso_or_equiv
_atom_site_adp_type
_atom_site_occupancy
_atom_site_symmetry_multiplicity
_atom_site_calc_flag
_atom_site_refinement_flags
Ru1 Ru 0.124961(12) 0.301923(10) 0.305511(6) 0.01440(4) Uani 1 1 d .
Cl1 Cl -0.10769(4) 0.33025(3) 0.27398(2) 0.01879(7) Uani 1 1 d .
P1 P 0.19671(4) 0.10640(3) 0.27940(2) 0.01598(8) Uani 1 1 d .
P2 P 0.21832(4) 0.35272(3) 0.18344(2) 0.01546(8) Uani 1 1 d .
C42 C 0.41776(16) 0.32184(13) 0.14940(9) 0.0184(3) Uani 1 1 d .
C12 C 0.07518(18) 0.03870(14) 0.34118(9) 0.0203(3) Uani 1 1 d .
C5 C 0.22245(17) 0.30450(14) 0.40627(9) 0.0199(3) Uani 1 1 d .
C1 C 0.21111(17) 0.40893(13) 0.37020(9) 0.0201(3) Uani 1 1 d .
C30 C 0.14544(17) 0.50819(13) 0.18424(9) 0.0188(3) Uani 1 1 d .
C41 C 0.28846(18) 0.20299(14) 0.05527(9) 0.0217(3) Uani 1 1 d .
H41 H 0.3691 0.1632 0.0738 0.026 Uiso 1 1 calc R
C43 C 0.48309(18) 0.35384(14) 0.07754(9) 0.0230(3) Uani 1 1 d .
H43 H 0.4257 0.3879 0.0442 0.028 Uiso 1 1 calc R
C18 C 0.20410(17) 0.03828(13) 0.18721(9) 0.0180(3) Uani 1 1 d .
C13 C -0.05836(18) 0.10419(15) 0.39056(9) 0.0230(3) Uani 1 1 d .
H13 H -0.0868 0.1829 0.3927 0.028 Uiso 1 1 calc R
C24 C 0.37452(18) 0.02404(13) 0.29720(10) 0.0224(3) Uani 1 1 d .
C36 C 0.18713(17) 0.30467(13) 0.09482(9) 0.0181(3) Uani 1 1 d .
C31 C -0.00775(18) 0.56377(14) 0.20643(10) 0.0227(3) Uani 1 1 d .
H31 H -0.0694 0.5211 0.2157 0.027 Uiso 1 1 calc R
C19 C 0.32341(18) -0.05252(13) 0.14474(9) 0.0217(3) Uani 1 1 d .
H19 H 0.4104 -0.0785 0.1602 0.026 Uiso 1 1 calc R
C23 C 0.07431(18) 0.07435(14) 0.16290(10) 0.0236(3) Uani 1 1 d .
H23 H -0.0060 0.1353 0.1901 0.028 Uiso 1 1 calc R
C22 C 0.0641(2) 0.02039(15) 0.09886(10) 0.0283(4) Uani 1 1 d .
H22 H -0.0234 0.0442 0.0839 0.034 Uiso 1 1 calc R
C34 C 0.1728(2) 0.69258(15) 0.18138(11) 0.0291(4) Uani 1 1 d .
H34 H 0.2338 0.7357 0.1736 0.035 Uiso 1 1 calc R
C16 C 0.0214(2) -0.12970(16) 0.38365(11) 0.0321(4) Uani 1 1 d .
H16 H 0.0481 -0.2083 0.3810 0.039 Uiso 1 1 calc R
C35 C 0.23418(19) 0.57514(14) 0.17162(10) 0.0237(3) Uani 1 1 d .
H35 H 0.3361 0.5405 0.1564 0.028 Uiso 1 1 calc R
C40 C 0.2708(2) 0.16037(15) -0.01112(10) 0.0277(4) Uani 1 1 d .
H40 H 0.3389 0.0922 -0.0366 0.033 Uiso 1 1 calc R
C21 C 0.1839(2) -0.06900(15) 0.05688(10) 0.0292(4) Uani 1 1 d .
H21 H 0.1770 -0.1049 0.0137 0.035 Uiso 1 1 calc R
C17 C 0.1132(2) -0.07960(15) 0.33723(10) 0.0271(4) Uani 1 1 d .
H17 H 0.2008 -0.1248 0.3031 0.033 Uiso 1 1 calc R
C14 C -0.15048(19) 0.05319(17) 0.43714(10) 0.0285(4) Uani 1 1 d .
H14 H -0.2394 0.0980 0.4704 0.034 Uiso 1 1 calc R
C20 C 0.3130(2) -0.10455(14) 0.07930(10) 0.0258(3) Uani 1 1 d .
H20 H 0.3940 -0.1637 0.0506 0.031 Uiso 1 1 calc R
C29 C 0.3858(2) -0.03001(15) 0.36493(11) 0.0307(4) Uani 1 1 d .
H29 H 0.3007 -0.0307 0.4009 0.037 Uiso 1 1 calc R
C15 C -0.1105(2) -0.06275(17) 0.43418(11) 0.0316(4) Uani 1 1 d .
H15 H -0.1714 -0.0964 0.4659 0.038 Uiso 1 1 calc R
Cl3 Cl 0.50902(7) 0.66481(5) 0.28053(4) 0.04954(14) Uani 1 1 d .
Cl2 Cl 0.64929(8) 0.60294(6) 0.11666(4) 0.05783(16) Uani 1 1 d .
C33 C 0.6032(2) 0.55191(16) 0.20749(12) 0.0339(4) Uani 1 1 d .
H33A H 0.6922 0.5027 0.2196 0.041 Uiso 1 1 calc R
H33B H 0.5411 0.5075 0.2063 0.041 Uiso 1 1 calc R
N1 N -0.17431(16) 0.45086(14) 0.45087(9) 0.0311(3) Uani 1 1 d .
C4 C 0.07408(18) 0.30240(15) 0.43496(9) 0.0220(3) Uani 1 1 d .
H4 H 0.0486 0.2421 0.4570 0.026 Uiso 1 1 calc R
C44 C 0.63311(19) 0.33453(15) 0.05640(10) 0.0276(4) Uani 1 1 d .
H44 H 0.6761 0.3564 0.0091 0.033 Uiso 1 1 calc R
C2 C 0.05926(18) 0.46845(14) 0.37352(9) 0.0223(3) Uani 1 1 d .
H2 H 0.0225 0.5329 0.3483 0.027 Uiso 1 1 calc R
C32 C -0.06892(19) 0.68108(14) 0.21475(10) 0.0265(3) Uani 1 1 d .
H32 H -0.1708 0.7165 0.2285 0.032 Uiso 1 1 calc R
C9 C 0.33711(19) 0.44276(15) 0.34677(10) 0.0246(3) Uani 1 1 d .
H9 H 0.3306 0.5105 0.3236 0.029 Uiso 1 1 calc R
C6 C 0.36176(18) 0.23333(14) 0.41500(9) 0.0234(3) Uani 1 1 d .
H6 H 0.3719 0.1641 0.4365 0.028 Uiso 1 1 calc R
C7 C 0.48039(19) 0.26782(15) 0.39140(10) 0.0269(4) Uani 1 1 d .
H7 H 0.5717 0.2210 0.3966 0.032 Uiso 1 1 calc R
C37 C 0.06798(18) 0.36317(14) 0.06551(10) 0.0225(3) Uani 1 1 d .
H37 H -0.0006 0.4312 0.0908 0.027 Uiso 1 1 calc R
C8 C 0.46715(19) 0.37407(16) 0.35894(10) 0.0273(4) Uani 1 1 d .
H8 H 0.5488 0.3970 0.3458 0.033 Uiso 1 1 calc R
C25 C 0.50493(18) 0.02361(14) 0.24398(11) 0.0277(4) Uani 1 1 d .
H25 H 0.5003 0.0586 0.1980 0.033 Uiso 1 1 calc R
C48 C 0.0215(2) 0.74574(15) 0.20265(11) 0.0294(4) Uani 1 1 d .
H48 H -0.0194 0.8245 0.2088 0.035 Uiso 1 1 calc R
C10 C -0.2583(2) 0.55467(18) 0.42245(13) 0.0410(5) Uani 1 1 d .
H10A H -0.2176 0.6125 0.4270 0.062 Uiso 1 1 calc R
H10B H -0.3592 0.5792 0.4526 0.062 Uiso 1 1 calc R
H10C H -0.2535 0.5408 0.3690 0.062 Uiso 1 1 calc R
C11 C -0.2550(2) 0.37942(19) 0.48769(11) 0.0380(5) Uani 1 1 d .
H11A H -0.2834 0.3456 0.4494 0.057 Uiso 1 1 calc R
H11B H -0.3415 0.4244 0.5262 0.057 Uiso 1 1 calc R
H11C H -0.1936 0.3209 0.5119 0.057 Uiso 1 1 calc R
C47 C 0.50550(17) 0.26846(13) 0.19706(9) 0.0203(3) Uani 1 1 d .
H47 H 0.4635 0.2453 0.2441 0.024 Uiso 1 1 calc R
C3 C -0.02592(18) 0.40989(15) 0.42326(9) 0.0236(3) Uani 1 1 d .
C46 C 0.65722(18) 0.24881(15) 0.17535(11) 0.0263(4) Uani 1 1 d .
H46 H 0.7154 0.2131 0.2080 0.032 Uiso 1 1 calc R
C39 C 0.1520(2) 0.21921(17) -0.03958(10) 0.0312(4) Uani 1 1 d .
H39 H 0.1400 0.1909 -0.0842 0.037 Uiso 1 1 calc R
C38 C 0.0511(2) 0.32043(16) -0.00127(10) 0.0284(4) Uani 1 1 d .
H38 H -0.0287 0.3602 -0.0204 0.034 Uiso 1 1 calc R
C45 C 0.71972(19) 0.28249(16) 0.10581(11) 0.0300(4) Uani 1 1 d .
H45 H 0.8201 0.2705 0.0916 0.036 Uiso 1 1 calc R
C26 C 0.6405(2) -0.02857(17) 0.25937(14) 0.0401(5) Uani 1 1 d .
H26 H 0.7261 -0.0280 0.2239 0.048 Uiso 1 1 calc R
C28 C 0.5219(3) -0.08308(17) 0.37997(13) 0.0431(5) Uani 1 1 d .
H28 H 0.5276 -0.1196 0.4253 0.052 Uiso 1 1 calc R
C27 C 0.6487(2) -0.08137(18) 0.32720(15) 0.0481(6) Uani 1 1 d .
H27 H 0.7398 -0.1159 0.3374 0.058 Uiso 1 1 calc R

loop_
_atom_site_aniso_label
_atom_site_aniso_U_11
_atom_site_aniso_U_22
_atom_site_aniso_U_33
_atom_site_aniso_U_23
_atom_site_aniso_U_13
_atom_site_aniso_U_12
Ru1 0.01338(6) 0.01594(6) 0.01362(6) -0.00105(4) -0.00357(4) -0.00465(4)
Cl1 0.01532(16) 0.02099(17) 0.02066(17) -0.00032(13) -0.00610(13) -0.00598(13)
P1 0.01597(18) 0.01625(18) 0.01563(17) -0.00001(13) -0.00475(14) -0.00500(14)
P2 0.01449(17) 0.01641(18) 0.01584(17) 0.00019(13) -0.00393(13) -0.00581(14)
C42 0.0157(7) 0.0193(7) 0.0198(7) -0.0032(5) -0.0021(5) -0.0072(6)
C12 0.0252(8) 0.0231(8) 0.0168(7) 0.0037(6) -0.0075(6) -0.0122(6)
C5 0.0213(8) 0.0241(8) 0.0154(7) -0.0023(6) -0.0062(6) -0.0083(6)
C1 0.0219(8) 0.0211(7) 0.0178(7) -0.0046(6) -0.0062(6) -0.0073(6)
C30 0.0211(7) 0.0181(7) 0.0181(7) 0.0014(5) -0.0062(6) -0.0073(6)
C41 0.0256(8) 0.0218(8) 0.0195(7) 0.0024(6) -0.0062(6) -0.0105(6)
C43 0.0228(8) 0.0248(8) 0.0214(8) -0.0016(6) -0.0031(6) -0.0101(6)
C18 0.0215(7) 0.0174(7) 0.0163(7) 0.0013(5) -0.0048(5) -0.0084(6)
C13 0.0230(8) 0.0258(8) 0.0224(8) 0.0063(6) -0.0085(6) -0.0095(7)
C24 0.0221(8) 0.0180(7) 0.0276(8) -0.0040(6) -0.0110(6) -0.0039(6)
C36 0.0206(7) 0.0223(7) 0.0149(7) 0.0025(5) -0.0040(5) -0.0124(6)
C31 0.0220(8) 0.0205(8) 0.0261(8) 0.0015(6) -0.0062(6) -0.0080(6)
C19 0.0227(8) 0.0202(7) 0.0219(8) -0.0004(6) -0.0057(6) -0.0073(6)
C23 0.0242(8) 0.0226(8) 0.0232(8) -0.0015(6) -0.0088(6) -0.0051(6)
C22 0.0322(9) 0.0277(9) 0.0287(9) 0.0000(7) -0.0170(7) -0.0084(7)
C34 0.0337(10) 0.0229(8) 0.0366(10) 0.0044(7) -0.0116(8) -0.0155(7)
C16 0.0479(12) 0.0283(9) 0.0302(9) 0.0092(7) -0.0151(8) -0.0225(8)
C35 0.0234(8) 0.0228(8) 0.0268(8) 0.0031(6) -0.0077(6) -0.0097(7)
C40 0.0379(10) 0.0273(9) 0.0197(8) -0.0020(6) -0.0037(7) -0.0161(8)
C21 0.0437(11) 0.0238(8) 0.0230(8) -0.0037(6) -0.0143(7) -0.0111(8)
C17 0.0344(9) 0.0248(8) 0.0231(8) 0.0026(6) -0.0064(7) -0.0123(7)
C14 0.0240(8) 0.0402(10) 0.0242(8) 0.0106(7) -0.0078(7) -0.0140(8)
C20 0.0324(9) 0.0180(8) 0.0233(8) -0.0035(6) -0.0043(7) -0.0060(7)
C29 0.0357(10) 0.0257(9) 0.0296(9) -0.0031(7) -0.0178(7) -0.0021(7)
C15 0.0374(10) 0.0432(11) 0.0274(9) 0.0169(8) -0.0140(8) -0.0270(9)
Cl3 0.0541(3) 0.0414(3) 0.0547(3) -0.0024(2) -0.0181(3) -0.0155(3)
Cl2 0.0793(5) 0.0540(4) 0.0487(3) 0.0163(3) -0.0115(3) -0.0383(3)
C33 0.0312(10) 0.0309(10) 0.0460(11) 0.0091(8) -0.0171(8) -0.0140(8)
N1 0.0184(7) 0.0441(9) 0.0242(7) -0.0105(6) -0.0016(6) -0.0049(6)
C4 0.0219(8) 0.0297(8) 0.0155(7) 0.0001(6) -0.0042(6) -0.0109(7)
C44 0.0257(9) 0.0292(9) 0.0255(8) -0.0058(7) 0.0046(7) -0.0145(7)
C2 0.0238(8) 0.0194(7) 0.0210(8) -0.0057(6) -0.0068(6) -0.0029(6)
C32 0.0242(8) 0.0223(8) 0.0296(9) 0.0006(7) -0.0086(7) -0.0026(7)
C9 0.0286(9) 0.0267(8) 0.0220(8) -0.0034(6) -0.0065(6) -0.0140(7)
C6 0.0274(8) 0.0244(8) 0.0205(8) -0.0010(6) -0.0116(6) -0.0076(7)
C7 0.0208(8) 0.0329(9) 0.0267(8) -0.0060(7) -0.0113(6) -0.0047(7)
C37 0.0211(8) 0.0266(8) 0.0218(8) 0.0044(6) -0.0064(6) -0.0105(6)
C8 0.0250(8) 0.0367(10) 0.0254(8) -0.0055(7) -0.0066(6) -0.0170(7)
C25 0.0206(8) 0.0213(8) 0.0410(10) -0.0069(7) -0.0102(7) -0.0050(6)
C48 0.0373(10) 0.0170(8) 0.0345(10) 0.0018(7) -0.0146(8) -0.0066(7)
C10 0.0265(10) 0.0429(12) 0.0409(11) -0.0162(9) -0.0083(8) 0.0044(8)
C11 0.0228(9) 0.0541(13) 0.0312(10) -0.0158(9) 0.0033(7) -0.0127(9)
C47 0.0181(7) 0.0200(7) 0.0229(8) -0.0038(6) -0.0041(6) -0.0073(6)
C3 0.0202(8) 0.0319(9) 0.0161(7) -0.0082(6) -0.0037(6) -0.0062(7)
C46 0.0177(8) 0.0277(9) 0.0333(9) -0.0047(7) -0.0080(7) -0.0063(7)
C39 0.0466(11) 0.0415(11) 0.0181(8) 0.0040(7) -0.0114(7) -0.0291(9)
C38 0.0296(9) 0.0399(10) 0.0249(8) 0.0087(7) -0.0132(7) -0.0195(8)
C45 0.0180(8) 0.0305(9) 0.0388(10) -0.0104(8) 0.0008(7) -0.0105(7)
C26 0.0204(9) 0.0336(10) 0.0624(14) -0.0177(10) -0.0140(9) -0.0012(8)
C28 0.0520(13) 0.0310(10) 0.0441(12) -0.0077(9) -0.0340(10) 0.0045(9)
C27 0.0343(11) 0.0365(11) 0.0685(16) -0.0223(11) -0.0337(11) 0.0099(9)

loop_
_atom_type_symbol
_atom_type_description
_atom_type_scat_dispersion_real
_atom_type_scat_dispersion_imag
_atom_type_scat_source
C C 0.0033 0.0016 'International Tables Vol C Tables 4.2.6.8 and 6.1.1.4'
H H 0.0000 0.0000 'International Tables Vol C Tables 4.2.6.8 and 6.1.1.4'
N N 0.0061 0.0033 'International Tables Vol C Tables 4.2.6.8 and 6.1.1.4'
P P 0.1023 0.0942 'International Tables Vol C Tables 4.2.6.8 and 6.1.1.4'
Cl Cl 0.1484 0.1585 'International Tables Vol C Tables 4.2.6.8 and 6.1.1.4'
Ru Ru -1.2594 0.8363 'International Tables Vol C Tables 4.2.6.8 and 6.1.1.4'

loop_
_geom_angle_atom_site_label_1
_geom_angle_atom_site_label_2
_geom_angle_atom_site_label_3
_geom_angle
C4 Ru1 C2 62.26(6)
C4 Ru1 C5 37.62(6)
C2 Ru1 C5 62.14(6)
C4 Ru1 C1 61.74(6)
C2 Ru1 C1 36.82(6)
C5 Ru1 C1 36.76(6)
C4 Ru1 P2 157.00(4)
C2 Ru1 P2 99.11(4)
C5 Ru1 P2 123.27(4)
C1 Ru1 P2 95.29(4)
C4 Ru1 P1 97.17(5)
C2 Ru1 P1 159.12(5)
C5 Ru1 P1 99.76(4)
C1 Ru1 P1 131.99(4)
P2 Ru1 P1 99.840(14)
C4 Ru1 C3 35.95(6)
C2 Ru1 C3 36.20(6)
C5 Ru1 C3 60.15(6)
C1 Ru1 C3 59.47(6)
P2 Ru1 C3 132.63(5)
P1 Ru1 C3 127.16(5)
C4 Ru1 Cl1 105.53(4)
C2 Ru1 Cl1 98.22(4)
C5 Ru1 Cl1 142.42(4)
C1 Ru1 Cl1 135.01(4)
P2 Ru1 Cl1 89.721(14)
P1 Ru1 Cl1 90.560(13)
C3 Ru1 Cl1 84.82(4)
C24 P1 C18 103.03(7)
C24 P1 C12 100.90(8)
C18 P1 C12 95.26(7)
C24 P1 Ru1 114.53(5)
C18 P1 Ru1 124.33(5)
C12 P1 Ru1 114.93(5)
C42 P2 C30 102.00(7)
C42 P2 C36 98.99(7)
C30 P2 C36 103.63(7)
C42 P2 Ru1 118.27(5)
C30 P2 Ru1 108.21(5)
C36 P2 Ru1 123.05(5)
C47 C42 C43 119.13(14)
C47 C42 P2 118.75(12)
C43 C42 P2 122.09(13)
C13 C12 C17 118.52(15)
C13 C12 P1 120.53(12)
C17 C12 P1 120.91(13)
C6 C5 C1 119.19(14)
C6 C5 C4 133.10(16)
C1 C5 C4 107.28(14)
C6 C5 Ru1 127.90(11)
C1 C5 Ru1 72.68(9)
C4 C5 Ru1 70.41(9)
C9 C1 C2 131.12(16)
C9 C1 C5 120.00(15)
C2 C1 C5 108.41(14)
C9 C1 Ru1 131.21(11)
C2 C1 Ru1 69.95(8)
C5 C1 Ru1 70.57(8)
C35 C30 C31 117.67(14)
C35 C30 P2 123.45(12)
C31 C30 P2 118.55(11)
C40 C41 C36 121.05(16)
C44 C43 C42 119.91(16)
C19 C18 C23 118.34(15)
C19 C18 P1 124.92(12)
C23 C18 P1 116.45(12)
C12 C13 C14 120.61(16)
C29 C24 C25 118.10(16)
C29 C24 P1 122.50(14)
C25 C24 P1 119.13(14)
C37 C36 C41 118.36(15)
C37 C36 P2 123.88(12)
C41 C36 P2 117.76(12)
C32 C31 C30 121.18(15)
C20 C19 C18 120.41(16)
C22 C23 C18 120.74(16)
C23 C22 C21 120.26(16)
C48 C34 C35 120.30(16)
C17 C16 C15 120.09(17)
C34 C35 C30 121.10(16)
C39 C40 C41 120.02(17)
C20 C21 C22 119.78(16)
C16 C17 C12 120.57(17)
C15 C14 C13 120.35(17)
C21 C20 C19 120.44(16)
C24 C29 C28 121.2(2)
C14 C15 C16 119.83(16)
Cl2 C33 Cl3 111.09(11)
C3 N1 C11 121.45(17)
C3 N1 C10 119.05(17)
C11 N1 C10 116.66(16)
C3 C4 C5 107.64(15)
C3 C4 Ru1 77.24(9)
C5 C4 Ru1 71.97(9)
C43 C44 C45 120.25(16)
C1 C2 C3 107.31(15)
C1 C2 Ru1 73.22(9)
C3 C2 Ru1 76.86(9)
C48 C32 C31 120.08(16)
C8 C9 C1 118.84(17)
C7 C6 C5 119.27(16)
C6 C7 C8 121.34(16)
C38 C37 C36 120.41(16)
C9 C8 C7 121.24(16)
C26 C25 C24 120.6(2)
C34 C48 C32 119.65(16)
C42 C47 C46 120.74(15)
N1 C3 C4 127.70(17)
N1 C3 C2 124.59(17)
C4 C3 C2 107.69(14)
N1 C3 Ru1 130.28(11)
C4 C3 Ru1 66.81(8)
C2 C3 Ru1 66.94(8)
C45 C46 C47 119.78(17)
C38 C39 C40 119.59(16)
C39 C38 C37 120.56(17)
C46 C45 C44 120.16(16)
C27 C26 C25 120.2(2)
C27 C28 C29 119.7(2)
C28 C27 C26 120.18(18)

loop_
_geom_bond_atom_site_label_1
_geom_bond_atom_site_label_2
_geom_bond_distance
Ru1 C4 2.2401(15)
Ru1 C2 2.2457(15)
Ru1 C5 2.2610(15)
Ru1 C1 2.2888(15)
Ru1 P2 2.3168(4)
Ru1 P1 2.3338(4)
Ru1 C3 2.3769(15)
Ru1 Cl1 2.4399(4)
P1 C24 1.8328(17)
P1 C18 1.8442(15)
P1 C12 1.8472(16)
P2 C42 1.8346(15)
P2 C30 1.8381(16)
P2 C36 1.8401(15)
C42 C47 1.380(2)
C42 C43 1.405(2)
C12 C13 1.386(2)
C12 C17 1.403(2)
C5 C6 1.423(2)
C5 C1 1.435(2)
C5 C4 1.451(2)
C1 C9 1.427(2)
C1 C2 1.433(2)
C30 C35 1.395(2)
C30 C31 1.402(2)
C41 C40 1.386(2)
C41 C36 1.396(2)
C43 C44 1.386(2)
C18 C19 1.396(2)
C18 C23 1.399(2)
C13 C14 1.396(2)
C24 C29 1.389(2)
C24 C25 1.405(2)
C36 C37 1.394(2)
C31 C32 1.386(2)
C19 C20 1.394(2)
C23 C22 1.384(2)
C22 C21 1.385(2)
C34 C48 1.383(3)
C34 C35 1.388(2)
C16 C17 1.384(2)
C16 C15 1.390(3)
C40 C39 1.384(3)
C21 C20 1.376(3)
C14 C15 1.372(3)
C29 C28 1.390(3)
Cl3 C33 1.772(2)
Cl2 C33 1.745(2)
N1 C3 1.352(2)
N1 C11 1.447(3)
N1 C10 1.454(3)
C4 C3 1.431(2)
C44 C45 1.393(3)
C2 C3 1.442(2)
C32 C48 1.386(3)
C9 C8 1.363(3)
C6 C7 1.365(2)
C7 C8 1.425(3)
C37 C38 1.389(2)
C25 C26 1.386(3)
C47 C46 1.401(2)
C46 C45 1.372(3)
C39 C38 1.383(3)
C26 C27 1.380(3)
C28 C27 1.382(4)
